data_4100598
_journal_name_full 'Journal of the American Chemical Society'
_journal_year 2005
_chemical_formula_moiety 'C33 H34 Ag2 N10 O7'
_chemical_formula_sum 'C33 H34 Ag2 N10 O7'
_chemical_formula_weight 898.44
_chemical_melting_point 476.0(10)
_space_group_IT_number 14
_symmetry_cell_setting monoclinic
_symmetry_space_group_name_Hall '-P 2yn'
_symmetry_space_group_name_H-M 'P 1 21/n 1'
_cell_angle_alpha 90.00
_cell_angle_beta 93.522(5)
_cell_angle_gamma 90.00
_cell_formula_units_Z 4
_cell_length_a 19.292(6)
_cell_length_b 10.259(3)
_cell_length_c 20.859(6)
_cell_measurement_temperature 100(2)
_cell_volume 4120(2)
_diffrn_ambient_temperature 100(2)
_exptl_crystal_density_diffrn 1.448
_cod_depositor_comments
;
The following automatic conversions were performed:

'_chemical_melting_point' value '475-477' was changed to '476.0(10)'
- the average value was taken and precision was estimated.

Automatic conversion script
Id: cif_fix_values 1646 2011-03-28 12:23:43Z adriana 
;
_cod_original_sg_symbol_H-M 'P 21/n'
_cod_database_code 4100598

loop_
_symmetry_equiv_pos_as_xyz
'x, y, z'
'-x+1/2, y+1/2, -z+1/2'
'-x, -y, -z'
'x-1/2, -y-1/2, z-1/2'

loop_
_atom_site_label
_atom_site_type_symbol
_atom_site_fract_x
_atom_site_fract_y
_atom_site_fract_z
_atom_site_U_iso_or_equiv
_atom_site_adp_type
_atom_site_occupancy
_atom_site_symmetry_multiplicity
_atom_site_calc_flag
_atom_site_refinement_flags
_atom_site_disorder_assembly
_atom_site_disorder_group
Ag1 Ag 0.397441(14) 0.04364(3) 0.507741(14) 0.03493(11) Uani 1 1 d . . .
Ag2 Ag 0.234091(15) -0.07128(3) 0.482589(14) 0.03690(12) Uani 1 1 d . . .
C1 C 0.3734(2) -0.3098(4) 0.63168(18) 0.0382(9) Uani 1 1 d . . .
C2 C 0.3040(2) -0.2895(4) 0.59360(19) 0.0406(9) Uani 1 1 d . . .
H2A H 0.3138 -0.2644 0.5492 0.049 Uiso 1 1 calc R . .
H2B H 0.2793 -0.3741 0.5911 0.049 Uiso 1 1 calc R . .
C3 C 0.2332(2) -0.1890(4) 0.6790(2) 0.0431(10) Uani 1 1 d . . .
H3 H 0.2477 -0.2426 0.7145 0.052 Uiso 1 1 calc R . .
C4 C 0.1850(2) -0.0942(4) 0.6782(2) 0.0416(9) Uani 1 1 d . . .
H4 H 0.1593 -0.0673 0.7134 0.050 Uiso 1 1 calc R . .
C5 C 0.2244(2) -0.1029(4) 0.58005(19) 0.0370(9) Uani 1 1 d . . .
C6 C 0.1414(2) 0.0744(4) 0.5999(2) 0.0443(10) Uani 1 1 d . . .
H6A H 0.0971 0.0754 0.6214 0.053 Uiso 1 1 calc R . .
H6B H 0.1304 0.0756 0.5529 0.053 Uiso 1 1 calc R . .
C7 C 0.1829(2) 0.1927(4) 0.61907(19) 0.0419(9) Uani 1 1 d . . .
C8 C 0.1525(2) 0.3069(4) 0.6397(2) 0.0504(11) Uani 1 1 d . . .
H8 H 0.1035 0.3145 0.6406 0.060 Uiso 1 1 calc R . .
C9 C 0.1956(3) 0.4092(5) 0.6590(2) 0.0562(12) Uani 1 1 d . . .
H9 H 0.1762 0.4880 0.6738 0.067 Uiso 1 1 calc R . .
C10 C 0.2661(2) 0.3973(4) 0.6569(2) 0.0501(11) Uani 1 1 d . . .
H10 H 0.2962 0.4666 0.6705 0.060 Uiso 1 1 calc R . .
C11 C 0.2922(2) 0.2818(4) 0.63439(19) 0.0419(9) Uani 1 1 d . . .
C12 C 0.3689(2) 0.2619(4) 0.6293(2) 0.0448(10) Uani 1 1 d . . .
H12A H 0.3808 0.2777 0.5844 0.054 Uiso 1 1 calc R . .
H12B H 0.3947 0.3257 0.6571 0.054 Uiso 1 1 calc R . .
C13 C 0.3983(2) 0.0902(4) 0.7111(2) 0.0435(10) Uani 1 1 d . . .
H13 H 0.3950 0.1429 0.7482 0.052 Uiso 1 1 calc R . .
C14 C 0.4119(2) -0.0372(4) 0.7097(2) 0.0444(10) Uani 1 1 d . . .
H14 H 0.4204 -0.0925 0.7459 0.053 Uiso 1 1 calc R . .
C15 C 0.3981(2) 0.0301(4) 0.60758(19) 0.0358(9) Uani 1 1 d . . .
C16 C 0.42765(19) -0.2049(4) 0.62348(19) 0.0385(9) Uani 1 1 d . . .
H16A H 0.4715 -0.2335 0.6463 0.046 Uiso 1 1 calc R . .
H16B H 0.4362 -0.1989 0.5773 0.046 Uiso 1 1 calc R . .
C17 C 0.37808(19) -0.2602(3) 0.34600(18) 0.0347(8) Uani 1 1 d . . .
C18 C 0.30297(19) -0.2557(4) 0.36346(19) 0.0364(8) Uani 1 1 d . . .
H18A H 0.2794 -0.3344 0.3455 0.044 Uiso 1 1 calc R . .
H18B H 0.3024 -0.2615 0.4108 0.044 Uiso 1 1 calc R . .
C19 C 0.2419(2) -0.1124(4) 0.27944(19) 0.0391(9) Uani 1 1 d . . .
H19 H 0.2559 -0.1556 0.2421 0.047 Uiso 1 1 calc R . .
C20 C 0.19859(19) -0.0094(4) 0.28133(19) 0.0392(9) Uani 1 1 d . . .
H20 H 0.1765 0.0345 0.2456 0.047 Uiso 1 1 calc R . .
C21 C 0.2311(2) -0.0626(4) 0.38311(19) 0.0353(9) Uani 1 1 d . . .
C22 C 0.1522(2) 0.1266(4) 0.3705(2) 0.0447(10) Uani 1 1 d . . .
H22A H 0.1192 0.0909 0.4005 0.054 Uiso 1 1 calc R . .
H22B H 0.1248 0.1690 0.3346 0.054 Uiso 1 1 calc R . .
C23 C 0.1980(2) 0.2278(4) 0.4052(2) 0.0429(9) Uani 1 1 d . . .
C24 C 0.1719(2) 0.3078(5) 0.4509(2) 0.0544(11) Uani 1 1 d . . .
H24 H 0.1247 0.3018 0.4610 0.065 Uiso 1 1 calc R . .
C25 C 0.2164(3) 0.3976(5) 0.4818(2) 0.0629(13) Uani 1 1 d . . .
H25 H 0.1994 0.4572 0.5120 0.075 Uiso 1 1 calc R . .
C26 C 0.2858(3) 0.3992(4) 0.4681(2) 0.0517(11) Uani 1 1 d . . .
H26 H 0.3178 0.4569 0.4898 0.062 Uiso 1 1 calc R . .
C27 C 0.3070(2) 0.3146(4) 0.4219(2) 0.0431(9) Uani 1 1 d . . .
C28 C 0.3813(2) 0.3084(4) 0.4055(2) 0.0428(9) Uani 1 1 d . . .
H28A H 0.3908 0.3794 0.3751 0.051 Uiso 1 1 calc R . .
H28B H 0.4118 0.3213 0.4449 0.051 Uiso 1 1 calc R . .
C29 C 0.4009(2) 0.1617(4) 0.3118(2) 0.0403(9) Uani 1 1 d . . .
H29 H 0.3969 0.2259 0.2790 0.048 Uiso 1 1 calc R . .
C30 C 0.4113(2) 0.0346(4) 0.3038(2) 0.0388(9) Uani 1 1 d . . .
H30 H 0.4173 -0.0089 0.2644 0.047 Uiso 1 1 calc R . .
C31 C 0.40296(19) 0.0694(4) 0.40931(19) 0.0341(8) Uani 1 1 d . . .
C32 C 0.42669(19) -0.1588(3) 0.37876(19) 0.0353(8) Uani 1 1 d . . .
H32A H 0.4257 -0.1706 0.4258 0.042 Uiso 1 1 calc R . .
H32B H 0.4746 -0.1778 0.3670 0.042 Uiso 1 1 calc R . .
C33 C 0.5107(2) 0.5305(4) 0.2601(2) 0.0417(9) Uani 1 1 d . . .
N1 N 0.41133(17) -0.0739(3) 0.64622(16) 0.0373(7) Uani 1 1 d . . .
N2 N 0.39003(16) 0.1300(3) 0.64827(16) 0.0377(7) Uani 1 1 d . . .
N3 N 0.25212(16) 0.1813(3) 0.61587(16) 0.0404(8) Uani 1 1 d . . .
N4 N 0.17978(16) -0.0437(3) 0.61746(16) 0.0382(8) Uani 1 1 d . . .
N5 N 0.25744(15) -0.1929(3) 0.61819(15) 0.0359(7) Uani 1 1 d . . .
N6 N 0.26206(15) -0.1427(3) 0.34250(15) 0.0334(7) Uani 1 1 d . . .
N7 N 0.19267(16) 0.0196(3) 0.34516(16) 0.0367(7) Uani 1 1 d . . .
N8 N 0.26343(17) 0.2318(3) 0.39004(16) 0.0404(8) Uani 1 1 d . . .
N9 N 0.39716(16) 0.1821(3) 0.37632(15) 0.0345(7) Uani 1 1 d . . .
N10 N 0.41180(15) -0.0219(3) 0.36397(15) 0.0334(7) Uani 1 1 d . . .
O1 O 0.39975(15) -0.4249(3) 0.60445(14) 0.0441(7) Uani 1 1 d . . .
H1 H 0.4285 -0.4601 0.6309 0.066 Uiso 1 1 calc R . .
O2 O 0.35979(14) -0.3269(3) 0.69623(13) 0.0404(6) Uani 1 1 d . . .
H2 H 0.3876 -0.3820 0.7130 0.061 Uiso 1 1 calc R . .
O3 O 0.40055(14) -0.3824(2) 0.37025(14) 0.0408(6) Uani 1 1 d . . .
H3A H 0.4331 -0.4100 0.3490 0.061 Uiso 1 1 calc R . .
O4 O 0.37957(13) -0.2527(3) 0.27915(12) 0.0370(6) Uani 1 1 d . . .
H4A H 0.4175 -0.2823 0.2678 0.056 Uiso 1 1 calc R . .
O5 O 0.49842(19) 0.5103(3) 0.31906(15) 0.0637(9) Uani 1 1 d . . .
O6 O 0.48736(17) 0.6359(4) 0.23371(16) 0.0670(10) Uani 1 1 d . . .
O7 O 0.54803(17) 0.4502(3) 0.23184(15) 0.0585(9) Uani 1 1 d . . .

loop_
_atom_site_aniso_label
_atom_site_aniso_U_11
_atom_site_aniso_U_22
_atom_site_aniso_U_33
_atom_site_aniso_U_23
_atom_site_aniso_U_13
_atom_site_aniso_U_12
Ag1 0.03270(18) 0.03319(18) 0.03832(19) 0.00392(11) -0.00260(13) -0.00714(11)
Ag2 0.03161(18) 0.04091(19) 0.03739(19) 0.00038(12) -0.00422(12) -0.00018(12)
C1 0.039(2) 0.038(2) 0.037(2) 0.0024(17) 0.0022(17) 0.0046(17)
C2 0.040(2) 0.038(2) 0.043(2) -0.0048(17) -0.0016(17) 0.0003(17)
C3 0.035(2) 0.048(2) 0.047(2) 0.0073(19) 0.0053(17) -0.0020(18)
C4 0.035(2) 0.048(2) 0.043(2) -0.0004(19) 0.0079(17) -0.0014(18)
C5 0.031(2) 0.037(2) 0.041(2) -0.0011(17) -0.0048(16) -0.0033(16)
C6 0.034(2) 0.047(2) 0.052(3) 0.0057(19) -0.0002(18) 0.0046(18)
C7 0.036(2) 0.048(2) 0.042(2) 0.0089(18) 0.0032(17) 0.0009(18)
C8 0.045(2) 0.051(3) 0.056(3) 0.004(2) 0.013(2) 0.006(2)
C9 0.066(3) 0.041(2) 0.063(3) -0.005(2) 0.022(2) 0.003(2)
C10 0.057(3) 0.047(3) 0.047(3) 0.000(2) 0.009(2) -0.001(2)
C11 0.045(2) 0.037(2) 0.043(2) 0.0044(17) -0.0006(18) -0.0060(18)
C12 0.048(2) 0.033(2) 0.053(3) 0.0042(18) -0.001(2) -0.0067(18)
C13 0.039(2) 0.048(2) 0.043(2) -0.0015(19) -0.0039(18) 0.0005(19)
C14 0.040(2) 0.056(3) 0.036(2) 0.0025(19) -0.0043(18) 0.0040(19)
C15 0.031(2) 0.035(2) 0.041(2) 0.0029(17) -0.0018(16) -0.0057(16)
C16 0.031(2) 0.044(2) 0.041(2) 0.0049(17) 0.0018(16) 0.0031(16)
C17 0.034(2) 0.0284(18) 0.041(2) 0.0031(16) -0.0061(16) 0.0040(15)
C18 0.033(2) 0.0320(19) 0.043(2) 0.0062(16) -0.0056(16) -0.0009(16)
C19 0.037(2) 0.042(2) 0.037(2) -0.0031(17) -0.0038(16) 0.0018(17)
C20 0.035(2) 0.044(2) 0.038(2) 0.0030(18) -0.0067(16) 0.0066(18)
C21 0.030(2) 0.037(2) 0.039(2) -0.0001(16) -0.0023(17) -0.0008(15)
C22 0.037(2) 0.053(3) 0.043(2) -0.0044(19) -0.0049(17) 0.0131(19)
C23 0.046(2) 0.037(2) 0.046(2) 0.0008(18) 0.0013(18) 0.0080(18)
C24 0.054(3) 0.055(3) 0.055(3) 0.000(2) 0.008(2) 0.010(2)
C25 0.080(4) 0.043(3) 0.066(3) -0.011(2) 0.013(3) 0.008(3)
C26 0.061(3) 0.038(2) 0.055(3) -0.003(2) 0.001(2) 0.000(2)
C27 0.053(2) 0.030(2) 0.046(2) 0.0055(17) -0.0001(19) 0.0022(18)
C28 0.049(2) 0.031(2) 0.048(2) 0.0000(17) 0.0013(19) -0.0051(17)
C29 0.039(2) 0.036(2) 0.045(2) 0.0106(18) -0.0021(17) -0.0012(17)
C30 0.037(2) 0.040(2) 0.039(2) 0.0038(17) -0.0028(17) -0.0016(16)
C31 0.0278(19) 0.0309(19) 0.043(2) 0.0018(16) -0.0027(16) -0.0039(14)
C32 0.0327(19) 0.0290(19) 0.043(2) 0.0033(16) -0.0089(16) 0.0005(15)
C33 0.033(2) 0.047(2) 0.044(2) 0.0069(19) -0.0019(17) 0.0053(18)
N1 0.0321(17) 0.0396(18) 0.0395(19) 0.0010(14) -0.0024(14) -0.0002(14)
N2 0.0284(16) 0.0407(18) 0.0434(19) 0.0007(15) -0.0030(14) -0.0067(14)
N3 0.0337(17) 0.0402(18) 0.0472(19) 0.0045(15) 0.0014(14) 0.0004(14)
N4 0.0269(17) 0.0410(18) 0.046(2) 0.0007(15) -0.0002(14) -0.0005(13)
N5 0.0297(16) 0.0392(18) 0.0389(18) 0.0002(14) 0.0010(13) -0.0020(14)
N6 0.0258(15) 0.0342(17) 0.0394(18) 0.0017(14) -0.0040(13) 0.0015(13)
N7 0.0290(16) 0.0387(18) 0.0413(19) 0.0017(14) -0.0058(13) 0.0047(14)
N8 0.0430(19) 0.0365(18) 0.0410(19) 0.0009(14) -0.0025(15) 0.0067(15)
N9 0.0326(16) 0.0290(16) 0.0418(18) 0.0042(13) 0.0019(13) -0.0041(13)
N10 0.0271(16) 0.0322(16) 0.0403(18) 0.0048(14) -0.0032(13) -0.0026(13)
O1 0.0447(17) 0.0373(15) 0.0500(17) 0.0006(13) 0.0016(13) 0.0077(12)
O2 0.0378(15) 0.0407(16) 0.0426(16) 0.0045(12) 0.0024(12) 0.0046(12)
O3 0.0396(15) 0.0293(14) 0.0528(17) 0.0039(12) -0.0034(12) 0.0036(11)
O4 0.0329(14) 0.0339(14) 0.0437(15) -0.0011(11) -0.0033(11) 0.0047(11)
O5 0.085(2) 0.059(2) 0.0481(19) 0.0157(16) 0.0144(17) 0.0361(19)
O6 0.055(2) 0.087(3) 0.059(2) 0.0276(19) 0.0044(16) 0.0238(19)
O7 0.0483(19) 0.080(2) 0.0477(18) -0.0021(16) 0.0040(15) 0.0209(16)

loop_
_geom_bond_atom_site_label_1
_geom_bond_atom_site_label_2
_geom_bond_distance
_geom_bond_site_symmetry_2
_geom_bond_publ_flag
Ag1 C31 2.079(4) . ?
Ag1 C15 2.086(4) . ?
Ag1 Ag2 3.3753(10) . ?
Ag2 C21 2.074(4) . ?
Ag2 C5 2.079(4) . ?
C1 O2 1.399(5) . ?
C1 O1 1.418(5) . ?
C1 C16 1.519(5) . ?
C1 C2 1.528(5) . ?
C2 N5 1.452(5) . ?
C3 C4 1.346(6) . ?
C3 N5 1.379(5) . ?
C4 N4 1.367(5) . ?
C5 N4 1.341(5) . ?
C5 N5 1.353(5) . ?
C6 N4 1.455(5) . ?
C6 C7 1.495(6) . ?
C7 N3 1.346(5) . ?
C7 C8 1.391(6) . ?
C8 C9 1.383(7) . ?
C9 C10 1.368(7) . ?
C10 C11 1.381(6) . ?
C11 N3 1.332(5) . ?
C11 C12 1.504(6) . ?
C12 N2 1.460(5) . ?
C13 C14 1.334(6) . ?
C13 N2 1.373(5) . ?
C14 N1 1.376(5) . ?
C15 N2 1.346(5) . ?
C15 N1 1.352(5) . ?
C16 N1 1.466(5) . ?
C17 O4 1.399(5) . ?
C17 O3 1.409(4) . ?
C17 C18 1.516(5) . ?
C17 C32 1.533(5) . ?
C18 N6 1.455(5) . ?
C19 C20 1.349(6) . ?
C19 N6 1.384(5) . ?
C20 N7 1.376(5) . ?
C21 N6 1.346(5) . ?
C21 N7 1.348(5) . ?
C22 N7 1.464(5) . ?
C22 C23 1.518(6) . ?
C23 N8 1.321(5) . ?
C23 C24 1.375(6) . ?
C24 C25 1.391(7) . ?
C25 C26 1.388(7) . ?
C26 C27 1.376(6) . ?
C27 N8 1.342(5) . ?
C27 C28 1.497(6) . ?
C28 N9 1.471(5) . ?
C29 C30 1.331(6) . ?
C29 N9 1.368(5) . ?
C30 N10 1.381(5) . ?
C31 N9 1.347(5) . ?
C31 N10 1.349(5) . ?
C32 N10 1.463(5) . ?
C33 O7 1.265(5) . ?
C33 O6 1.282(5) . ?
C33 O5 1.283(5) . ?
